data_2225139
loop_
_publ_author_name
'Akonan, Ludovic'
'Molou, Kouassi Yves Guillaume'
'Adohi-Krou, Adjo'
'Abou, Akoun'
'Tenon, Abodou Jules'

_publ_section_title
;
 2-[2-(Methylsulfanyl)benzimidazol-1-yl]ethanol
;
_journal_coeditor_code WN2372
_journal_issue 2
_journal_name_full 'Acta Crystallographica Section E'
_journal_page_first o442
_journal_paper_doi 10.1107/S1600536810001960
_journal_volume 66
_journal_year 2010
_chemical_formula_iupac 'C10 H12 N2 O1 S1'
_chemical_formula_moiety 'C10 H12 N2 O1 S1'
_chemical_formula_sum 'C10 H12 N2 O S'
_chemical_formula_weight 208.28
_chemical_melting_point 409
_chemical_name_systematic
;
2-[2-(Methylsulfanyl)benzimidazol-1-yl]ethanol
;
_space_group_IT_number 2
_symmetry_cell_setting triclinic
_symmetry_space_group_name_Hall '-P 1'
_symmetry_space_group_name_H-M 'P -1'
_atom_sites_solution_hydrogens geom
_atom_sites_solution_primary direct
_atom_sites_solution_secondary difmap
_audit_creation_method CRYSTALS_ver_12.85
_cell_angle_alpha 78.0849(9)
_cell_angle_beta 88.9066(8)
_cell_angle_gamma 88.1399(9)
_cell_formula_units_Z 4
_cell_length_a 9.3235(2)
_cell_length_b 9.7659(2)
_cell_length_c 11.4588(3)
_cell_measurement_reflns_used 13769
_cell_measurement_temperature 223
_cell_measurement_theta_max 29
_cell_measurement_theta_min 2
_cell_volume 1020.25(4)
_computing_cell_refinement 'DENZO/SCALEPACK (Otwinowski & Minor, 1997)'
_computing_data_collection 'COLLECT (Nonius, 2001)'
_computing_data_reduction 'DENZO/SCALEPACK (Otwinowski & Minor, 1997)'
_computing_molecular_graphics
;
ORTEP-3 for Windows (Farrugia, 1997) and PLATON (Spek, 2009)
;
_computing_publication_material 'CRYSTALS (Betteridge <i>et al.</i>,  2003)'
_computing_structure_refinement 'CRYSTALS (Betteridge <i>et al.</i>,  2003)'
_computing_structure_solution 'SIR92 (Altomare <i>et al.</i>,  1994)'
_diffrn_ambient_temperature 223
_diffrn_measured_fraction_theta_full 0.995
_diffrn_measured_fraction_theta_max 0.954
_diffrn_measurement_device_type 'Nonius KappaCCD'
_diffrn_measurement_method '\f and \w scans'
_diffrn_radiation_monochromator graphite
_diffrn_radiation_source 'fine-focus sealed tube'
_diffrn_radiation_type 'Mo K\a'
_diffrn_radiation_wavelength 0.71073
_diffrn_reflns_av_R_equivalents 0.036
_diffrn_reflns_limit_h_max 12
_diffrn_reflns_limit_h_min -12
_diffrn_reflns_limit_k_max 12
_diffrn_reflns_limit_k_min -12
_diffrn_reflns_limit_l_max 15
_diffrn_reflns_limit_l_min -15
_diffrn_reflns_number 13769
_diffrn_reflns_theta_full 27.391
_diffrn_reflns_theta_max 29.139
_diffrn_reflns_theta_min 1.816
_diffrn_standards_number 0
_exptl_absorpt_coefficient_mu 0.285
_exptl_absorpt_correction_type none
_exptl_crystal_colour brown
_exptl_crystal_density_diffrn 1.356
_exptl_crystal_density_method 'not measured'
_exptl_crystal_description prism
_exptl_crystal_F_000 440
_exptl_crystal_size_max 0.20
_exptl_crystal_size_mid 0.20
_exptl_crystal_size_min 0.15
_refine_diff_density_max 0.51
_refine_diff_density_min -0.32
_refine_ls_extinction_method none
_refine_ls_goodness_of_fit_ref 0.9587
_refine_ls_hydrogen_treatment mixed
_refine_ls_matrix_type full
_refine_ls_number_constraints 88
_refine_ls_number_parameters 261
_refine_ls_number_reflns 5242
_refine_ls_number_restraints 0
_refine_ls_R_factor_gt 0.0406
_refine_ls_shift/su_max 0.000479
_refine_ls_structure_factor_coef Fsqd
_refine_ls_weighting_details
;
Method= Modified Sheldrick
w=1/[\s^2^(F^2^) + (0.04P)^2^ + 0.62P], where P=[max(Fo^2^,0) + 2Fc^2^]/3
;
_refine_ls_weighting_scheme calc
_refine_ls_wR_factor_gt 0.0906
_refine_ls_wR_factor_ref 0.1016
_reflns_number_gt 3996
_reflns_number_total 5257
_reflns_threshold_expression I>2\s(I)
_cod_data_source_file wn2372.cif
_cod_data_source_block I
_cod_depositor_comments
;
The following automatic conversions were performed:
'_symmetry_cell_setting' value 'Triclinic' changed to 'triclinic'
according to '/home/saulius/struct/CIF-dictionaries/cif_core.dic'
dictionary named 'cif_core.dic' version 2.4.1 from 2010-06-29.

Automatic conversion script
Id: cif_fix_enum 1527 2010-12-29 10:47:43Z saulius 

The following automatic conversions were performed:

'_symmetry_cell_setting' value 'Triclinic' changed to 'triclinic'
according to /home/saulius/struct/CIF-dictionaries/cif_core.dic
dictionary named 'cif_core.dic' version 2.4.1 from 2010-06-29.

Automatic conversion script
Id: cif_fix_values 1715 2011-07-08 13:25:40Z adriana 
;
_cod_original_formula_sum 'C10 H12 N2 O1 S1'
_cod_database_code 2225139
_cod_database_fobs_code 2225139

loop_
_symmetry_equiv_pos_as_xyz
x,y,z
-x,-y,-z

loop_
_atom_site_type_symbol
_atom_site_label
_atom_site_fract_x
_atom_site_fract_y
_atom_site_fract_z
_atom_site_U_iso_or_equiv
_atom_site_adp_type
_atom_site_occupancy
_atom_site_disorder_assembly
_atom_site_disorder_group
S S1A 0.49131(5) 0.82212(5) 0.49825(4) 0.0390 Uani 1.0000 . .
C C3A 0.42886(16) 0.69994(15) 0.42198(14) 0.0286 Uani 1.0000 . .
N N1A 0.28691(13) 0.66663(13) 0.43140(12) 0.0286 Uani 1.0000 . .
C C5A 0.26838(17) 0.57367(15) 0.35708(15) 0.0298 Uani 1.0000 . .
C C6A 0.40349(17) 0.55494(15) 0.30706(15) 0.0309 Uani 1.0000 . .
N N2A 0.50366(14) 0.63619(13) 0.34868(12) 0.0309 Uani 1.0000 . .
C C7A 0.4221(2) 0.46382(18) 0.22858(18) 0.0430 Uani 1.0000 . .
C C8A 0.3031(2) 0.39422(19) 0.20412(19) 0.0507 Uani 1.0000 . .
C C9A 0.1686(2) 0.41504(19) 0.25355(19) 0.0481 Uani 1.0000 . .
C C10A 0.14723(19) 0.50586(17) 0.33090(17) 0.0386 Uani 1.0000 . .
C C2A 0.17826(17) 0.70834(17) 0.51181(15) 0.0336 Uani 1.0000 . .
C C1A 0.07853(17) 0.82574(17) 0.45194(16) 0.0354 Uani 1.0000 . .
O O1A 0.15279(14) 0.95034(13) 0.41601(12) 0.0405 Uani 1.0000 . .
C C4A 0.67938(19) 0.8087(2) 0.4688(2) 0.0463 Uani 1.0000 . .
S S1B 0.34070(5) 1.07040(5) 0.04701(4) 0.0402 Uani 1.0000 . .
C C3B 0.16057(17) 1.10450(15) 0.07442(14) 0.0299 Uani 1.0000 . .
N N2B 0.09036(15) 1.06622(14) 0.17658(12) 0.0325 Uani 1.0000 . .
C C6B -0.04765(17) 1.12427(16) 0.15371(14) 0.0307 Uani 1.0000 . .
C C5B -0.05673(17) 1.19801(16) 0.03565(14) 0.0306 Uani 1.0000 . .
N N1B 0.07856(14) 1.18307(13) -0.01412(12) 0.0313 Uani 1.0000 . .
C C2B 0.12112(19) 1.23474(17) -0.13814(14) 0.0357 Uani 1.0000 . .
C C1B 0.1892(2) 1.37598(19) -0.15947(16) 0.0419 Uani 1.0000 . .
O O1B 0.21179(14) 1.42576(15) -0.28301(12) 0.0521 Uani 1.0000 . .
C C10B -0.18151(19) 1.26805(18) -0.01093(16) 0.0395 Uani 1.0000 . .
C C9B -0.2986(2) 1.2612(2) 0.06571(18) 0.0458 Uani 1.0000 . .
C C8B -0.2918(2) 1.1879(2) 0.18335(18) 0.0449 Uani 1.0000 . .
C C7B -0.16712(19) 1.11853(18) 0.22973(16) 0.0381 Uani 1.0000 . .
C C4B 0.3871(2) 0.9554(2) 0.18458(19) 0.0578 Uani 1.0000 . .
H H1B 0.305(3) 1.398(3) -0.306(3) 0.091(9) Uiso 1.0000 . .
H H1A 0.136(3) 0.992(3) 0.329(3) 0.094(9) Uiso 1.0000 . .
H H10A 0.0555 0.5211 0.3642 0.0468 Uiso 1.0000 . .
H H9A 0.0895 0.3657 0.2337 0.0576 Uiso 1.0000 . .
H H8A 0.3134 0.3303 0.1520 0.0612 Uiso 1.0000 . .
H H7A 0.5130 0.4501 0.1934 0.0516 Uiso 1.0000 . .
H H10B -0.1862 1.3181 -0.0913 0.0468 Uiso 1.0000 . .
H H9B -0.3860 1.3078 0.0373 0.0552 Uiso 1.0000 . .
H H8B -0.3748 1.1855 0.2331 0.0540 Uiso 1.0000 . .
H H7B -0.1630 1.0688 0.3102 0.0456 Uiso 1.0000 . .
H H41A 0.7284 0.8715 0.5062 0.0552 Uiso 1.0000 . .
H H42A 0.6966 0.8319 0.3851 0.0552 Uiso 1.0000 . .
H H43A 0.7132 0.7157 0.4993 0.0552 Uiso 1.0000 . .
H H41B 0.4855 0.9276 0.1822 0.0696 Uiso 1.0000 . .
H H42B 0.3707 1.0025 0.2486 0.0681 Uiso 1.0000 . .
H H43B 0.3296 0.8751 0.1961 0.0681 Uiso 1.0000 . .
H H11A 0.0039 0.8396 0.5063 0.0420 Uiso 1.0000 . .
H H12A 0.0383 0.8011 0.3838 0.0420 Uiso 1.0000 . .
H H21A 0.2257 0.7382 0.5744 0.0408 Uiso 1.0000 . .
H H22A 0.1226 0.6293 0.5442 0.0408 Uiso 1.0000 . .
H H21B 0.0383 1.2421 -0.1863 0.0432 Uiso 1.0000 . .
H H22B 0.1881 1.1693 -0.1609 0.0432 Uiso 1.0000 . .
H H11B 0.1277 1.4401 -0.1289 0.0504 Uiso 1.0000 . .
H H12B 0.2787 1.3675 -0.1200 0.0504 Uiso 1.0000 . .

loop_
_atom_site_aniso_label
_atom_site_aniso_U_11
_atom_site_aniso_U_22
_atom_site_aniso_U_33
_atom_site_aniso_U_12
_atom_site_aniso_U_13
_atom_site_aniso_U_23
S1A 0.0358(2) 0.0417(2) 0.0440(3) -0.00593(17) -0.00121(18) -0.01874(19)
C3A 0.0264(7) 0.0263(7) 0.0320(8) -0.0010(5) -0.0012(6) -0.0030(6)
N1A 0.0250(6) 0.0282(6) 0.0324(7) -0.0025(5) 0.0027(5) -0.0059(5)
C5A 0.0301(8) 0.0237(7) 0.0345(8) -0.0019(6) -0.0017(6) -0.0030(6)
C6A 0.0304(8) 0.0254(7) 0.0370(9) 0.0010(6) -0.0024(6) -0.0067(6)
N2A 0.0258(6) 0.0304(7) 0.0371(7) 0.0003(5) 0.0009(5) -0.0085(5)
C7A 0.0469(10) 0.0357(9) 0.0496(11) 0.0062(7) -0.0007(8) -0.0174(8)
C8A 0.0676(14) 0.0342(9) 0.0557(12) 0.0016(9) -0.0119(10) -0.0213(8)
C9A 0.0518(11) 0.0344(9) 0.0596(12) -0.0108(8) -0.0156(10) -0.0107(8)
C10A 0.0331(8) 0.0319(8) 0.0487(10) -0.0086(6) -0.0055(7) -0.0017(7)
C2A 0.0312(8) 0.0368(8) 0.0311(8) -0.0020(6) 0.0077(7) -0.0034(6)
C1A 0.0288(8) 0.0419(9) 0.0362(9) 0.0013(6) 0.0049(7) -0.0107(7)
O1A 0.0449(7) 0.0375(6) 0.0389(7) -0.0012(5) -0.0030(6) -0.0068(5)
C4A 0.0330(9) 0.0471(10) 0.0608(13) -0.0082(7) -0.0080(8) -0.0140(9)
S1B 0.0384(2) 0.0427(2) 0.0365(2) 0.00559(17) 0.00863(18) -0.00300(17)
C3B 0.0355(8) 0.0259(7) 0.0286(8) -0.0031(6) 0.0039(6) -0.0065(6)
N2B 0.0381(7) 0.0304(7) 0.0284(7) -0.0011(5) 0.0044(6) -0.0051(5)
C6B 0.0365(8) 0.0270(7) 0.0296(8) -0.0048(6) 0.0043(6) -0.0079(6)
C5B 0.0341(8) 0.0292(7) 0.0292(8) -0.0060(6) 0.0040(6) -0.0072(6)
N1B 0.0349(7) 0.0315(7) 0.0263(7) -0.0031(5) 0.0037(5) -0.0036(5)
C2B 0.0414(9) 0.0400(9) 0.0245(8) -0.0014(7) 0.0047(7) -0.0041(6)
C1B 0.0409(10) 0.0404(9) 0.0397(10) -0.0038(7) 0.0071(8) 0.0021(7)
O1B 0.0349(7) 0.0628(9) 0.0443(8) 0.0089(6) 0.0116(6) 0.0195(6)
C10B 0.0398(9) 0.0407(9) 0.0367(9) -0.0002(7) -0.0023(7) -0.0052(7)
C9B 0.0358(9) 0.0508(11) 0.0519(12) 0.0036(8) 0.0000(8) -0.0137(9)
C8B 0.0390(10) 0.0491(10) 0.0491(11) -0.0024(8) 0.0116(8) -0.0170(8)
C7B 0.0433(10) 0.0378(9) 0.0336(9) -0.0055(7) 0.0104(7) -0.0088(7)
C4B 0.0442(11) 0.0745(14) 0.0448(12) 0.0157(10) 0.0037(9) 0.0072(10)

loop_
_atom_type_symbol
_atom_type_scat_dispersion_real
_atom_type_scat_dispersion_imag
_atom_type_scat_source
C 0.0033 0.0016 'International Tables Vol C 4.2.6.8 and 6.1.1.4'
H 0.0000 0.0000 'International Tables Vol C 4.2.6.8 and 6.1.1.4'
N 0.0061 0.0033 'International Tables Vol C 4.2.6.8 and 6.1.1.4'
O 0.0106 0.0060 'International Tables Vol C 4.2.6.8 and 6.1.1.4'
S 0.1246 0.1234 'International Tables Vol C 4.2.6.8 and 6.1.1.4'

loop_
_geom_angle_atom_site_label_1
_geom_angle_atom_site_label_2
_geom_angle_atom_site_label_3
_geom_angle_site_symmetry_1
_geom_angle_site_symmetry_2
_geom_angle_site_symmetry_3
_geom_angle
_geom_angle_publ_flag
C3A S1A C4A . . . 100.28(8) no
S1A C3A N1A . . . 119.56(12) no
S1A C3A N2A . . . 126.71(12) no
N1A C3A N2A . . . 113.67(14) no
C3A N1A C5A . . . 106.27(13) no
C3A N1A C2A . . . 127.66(14) no
C5A N1A C2A . . . 125.82(13) no
N1A C5A C6A . . . 105.66(13) no
N1A C5A C10A . . . 131.55(15) no
C6A C5A C10A . . . 122.79(15) no
C5A C6A N2A . . . 110.23(13) no
C5A C6A C7A . . . 120.05(15) no
N2A C6A C7A . . . 129.72(15) no
C6A N2A C3A . . . 104.17(13) no
C6A C7A C8A . . . 117.44(17) no
C6A C7A H7A . . . 120.6 no
C8A C7A H7A . . . 122.0 no
C7A C8A C9A . . . 121.94(17) no
C7A C8A H8A . . . 119.0 no
C9A C8A H8A . . . 119.0 no
C8A C9A C10A . . . 121.66(17) no
C8A C9A H9A . . . 119.2 no
C10A C9A H9A . . . 119.2 no
C5A C10A C9A . . . 116.10(17) no
C5A C10A H10A . . . 122.0 no
C9A C10A H10A . . . 121.9 no
N1A C2A C1A . . . 113.63(13) no
N1A C2A H21A . . . 108.4 no
C1A C2A H21A . . . 108.3 no
N1A C2A H22A . . . 108.5 no
C1A C2A H22A . . . 108.5 no
H21A C2A H22A . . . 109.5 no
C2A C1A O1A . . . 110.78(13) no
C2A C1A H11A . . . 109.2 no
O1A C1A H11A . . . 109.2 no
C2A C1A H12A . . . 109.1 no
O1A C1A H12A . . . 109.0 no
H11A C1A H12A . . . 109.5 no
C1A O1A H1A . . . 110.8(16) no
S1A C4A H41A . . . 109.5 no
S1A C4A H42A . . . 109.5 no
H41A C4A H42A . . . 109.5 no
S1A C4A H43A . . . 109.5 no
H41A C4A H43A . . . 109.5 no
H42A C4A H43A . . . 109.5 no
C3B S1B C4B . . . 100.22(9) no
S1B C3B N2B . . . 126.69(13) no
S1B C3B N1B . . . 119.73(12) no
N2B C3B N1B . . . 113.53(14) no
C3B N2B C6B . . . 104.41(13) no
N2B C6B C5B . . . 110.28(14) no
N2B C6B C7B . . . 129.65(15) no
C5B C6B C7B . . . 120.07(16) no
C6B C5B N1B . . . 105.33(14) no
C6B C5B C10B . . . 122.56(15) no
N1B C5B C10B . . . 132.10(15) no
C5B N1B C3B . . . 106.45(13) no
C5B N1B C2B . . . 126.32(14) no
C3B N1B C2B . . . 127.15(14) no
N1B C2B C1B . . . 113.41(14) no
N1B C2B H21B . . . 108.5 no
C1B C2B H21B . . . 108.4 no
N1B C2B H22B . . . 108.5 no
C1B C2B H22B . . . 108.5 no
H21B C2B H22B . . . 109.5 no
C2B C1B O1B . . . 109.85(15) no
C2B C1B H11B . . . 109.4 no
O1B C1B H11B . . . 109.5 no
C2B C1B H12B . . . 109.4 no
O1B C1B H12B . . . 109.3 no
H11B C1B H12B . . . 109.5 no
C1B O1B H1B . . . 110.3(18) no
C5B C10B C9B . . . 116.51(17) no
C5B C10B H10B . . . 121.8 no
C9B C10B H10B . . . 121.7 no
C10B C9B C8B . . . 121.79(18) no
C10B C9B H9B . . . 119.1 no
C8B C9B H9B . . . 119.1 no
C9B C8B C7B . . . 121.60(17) no
C9B C8B H8B . . . 119.2 no
C7B C8B H8B . . . 119.2 no
C6B C7B C8B . . . 117.47(17) no
C6B C7B H7B . . . 121.3 no
C8B C7B H7B . . . 121.3 no
S1B C4B H41B . . . 109.5 no
S1B C4B H42B . . . 109.5 no
H41B C4B H42B . . . 109.5 no
S1B C4B H43B . . . 109.4 no
H41B C4B H43B . . . 109.5 no
H42B C4B H43B . . . 109.5 no

loop_
_geom_bond_atom_site_label_1
_geom_bond_atom_site_label_2
_geom_bond_site_symmetry_1
_geom_bond_site_symmetry_2
_geom_bond_distance
_geom_bond_publ_flag
S1A C3A . . 1.7383(16) no
S1A C4A . . 1.7851(19) no
C3A N1A . . 1.3700(19) no
C3A N2A . . 1.321(2) no
N1A C5A . . 1.384(2) no
N1A C2A . . 1.461(2) no
C5A C6A . . 1.396(2) no
C5A C10A . . 1.396(2) no
C6A N2A . . 1.397(2) no
C6A C7A . . 1.395(2) no
C7A C8A . . 1.382(3) no
C7A H7A . . 0.950 no
C8A C9A . . 1.392(3) no
C8A H8A . . 0.950 no
C9A C10A . . 1.385(3) no
C9A H9A . . 0.950 no
C10A H10A . . 0.950 no
C2A C1A . . 1.510(2) no
C2A H21A . . 0.950 no
C2A H22A . . 0.950 no
C1A O1A . . 1.402(2) no
C1A H11A . . 0.950 no
C1A H12A . . 0.950 no
O1A H1A . . 1.01(3) no
C4A H41A . . 0.950 no
C4A H42A . . 0.950 no
C4A H43A . . 0.950 no
S1B C3B . . 1.7369(16) no
S1B C4B . . 1.788(2) no
C3B N2B . . 1.321(2) no
C3B N1B . . 1.368(2) no
N2B C6B . . 1.396(2) no
C6B C5B . . 1.398(2) no
C6B C7B . . 1.396(2) no
C5B N1B . . 1.390(2) no
C5B C10B . . 1.388(2) no
N1B C2B . . 1.458(2) no
C2B C1B . . 1.509(2) no
C2B H21B . . 0.950 no
C2B H22B . . 0.950 no
C1B O1B . . 1.413(2) no
C1B H11B . . 0.950 no
C1B H12B . . 0.950 no
O1B H1B . . 0.95(3) no
C10B C9B . . 1.382(3) no
C10B H10B . . 0.950 no
C9B C8B . . 1.391(3) no
C9B H9B . . 0.950 no
C8B C7B . . 1.385(3) no
C8B H8B . . 0.950 no
C7B H7B . . 0.950 no
C4B H41B . . 0.950 no
C4B H42B . . 0.950 no
C4B H43B . . 0.950 no

loop_
_geom_hbond_atom_site_label_D
_geom_hbond_atom_site_label_H
_geom_hbond_atom_site_label_A
_geom_hbond_site_symmetry_D
_geom_hbond_site_symmetry_H
_geom_hbond_site_symmetry_A
_geom_hbond_distance_DH
_geom_hbond_distance_HA
_geom_hbond_distance_DA
_geom_hbond_angle_DHA
_geom_hbond_publ_flag
O1B H1B N2A . . 2_675 0.95(3) 1.88(3) 2.825(3) 174(3) yes
O1A H1A N2B . . . 1.01(3) 1.80(3) 2.808(3) 175(3) yes
C4A H41A O1A . . 2_676 0.95 2.42 3.366(3) 174 yes
C4A H43A <i>Cg</i>2 . . 2_666 0.95 2.86 3.627(2) 139 yes
C4B H43B <i>Cg</i>1 . . 1_555 0.95 2.86 3.486(2) 125 yes
C10B H10B <i>Cg</i>2 . . 2_575 0.95 2.74 3.631(2) 157 yes
